data_4306742
loop_
_publ_author_name
'Alen Hadzovic'
'Datong Song'

_publ_section_title
;
Syntheses, Structures, and Reactivities of Novel Palladium
\b-Diiminato-Acetate Complexes
;
_journal_name_full 'Inorganic Chemistry'
_journal_page_first 12010
_journal_page_last 12017
_journal_paper_doi 10.1021/ic801557c
_journal_volume 47
_journal_year 2008
_chemical_formula_sum 'C31 H44 N2 O2 Pd'
_chemical_formula_weight 583.08
_chemical_name_systematic
; 
 ? 
;
_space_group_IT_number 14
_symmetry_cell_setting monoclinic
_symmetry_space_group_name_Hall '-P 2yn'
_symmetry_space_group_name_H-M 'P 1 21/n 1'
_atom_sites_solution_hydrogens geom
_atom_sites_solution_primary direct
_atom_sites_solution_secondary difmap
_audit_creation_method SHELXL-97
_cell_angle_alpha 90.00
_cell_angle_beta 96.165(12)
_cell_angle_gamma 90.00
_cell_formula_units_Z 8
_cell_length_a 17.692(6)
_cell_length_b 16.787(6)
_cell_length_c 21.497(7)
_cell_measurement_reflns_used 46538
_cell_measurement_temperature 296(2)
_cell_measurement_theta_max 25.00
_cell_measurement_theta_min 2.44
_cell_volume 6348(4)
_computing_structure_refinement 'SHELXL-97 (Sheldrick, 1997)'
_computing_structure_solution 'SHELXS-97 (Sheldrick, 1990)'
_diffrn_ambient_temperature 296(2)
_diffrn_measured_fraction_theta_full 0.994
_diffrn_measured_fraction_theta_max 0.994
_diffrn_radiation_monochromator graphite
_diffrn_radiation_source 'fine-focus sealed tube'
_diffrn_radiation_type MoK\a
_diffrn_radiation_wavelength 0.71073
_diffrn_reflns_av_R_equivalents 0.1233
_diffrn_reflns_av_sigmaI/netI 0.1466
_diffrn_reflns_limit_h_max 21
_diffrn_reflns_limit_h_min -21
_diffrn_reflns_limit_k_max 18
_diffrn_reflns_limit_k_min -19
_diffrn_reflns_limit_l_max 25
_diffrn_reflns_limit_l_min -25
_diffrn_reflns_number 46538
_diffrn_reflns_theta_full 25.00
_diffrn_reflns_theta_max 25.00
_diffrn_reflns_theta_min 2.44
_exptl_absorpt_coefficient_mu 0.611
_exptl_absorpt_correction_T_max 0.988
_exptl_absorpt_correction_T_min 0.886
_exptl_absorpt_correction_type multi-scan
_exptl_absorpt_process_details 'Bruker Apex 2'
_exptl_crystal_colour red
_exptl_crystal_density_diffrn 1.220
_exptl_crystal_density_method 'not measured'
_exptl_crystal_description prism
_exptl_crystal_F_000 2448
_exptl_crystal_size_max 0.10
_exptl_crystal_size_mid 0.08
_exptl_crystal_size_min 0.02
_refine_diff_density_max 0.354
_refine_diff_density_min -0.565
_refine_diff_density_rms 0.076
_refine_ls_extinction_method none
_refine_ls_goodness_of_fit_ref 0.999
_refine_ls_hydrogen_treatment constr
_refine_ls_matrix_type full
_refine_ls_number_parameters 613
_refine_ls_number_reflns 11094
_refine_ls_number_restraints 4
_refine_ls_restrained_S_all 0.999
_refine_ls_R_factor_all 0.1617
_refine_ls_R_factor_gt 0.0535
_refine_ls_shift/su_max 0.006
_refine_ls_shift/su_mean 0.000
_refine_ls_structure_factor_coef Fsqd
_refine_ls_weighting_details 'calc w=1/[\s^2^(Fo^2^)+(0.0400P)^2^+0.3034P] where P=(Fo^2^+2Fc^2^)/3'
_refine_ls_weighting_scheme calc
_refine_ls_wR_factor_gt 0.0943
_refine_ls_wR_factor_ref 0.1296
_reflns_number_gt 5071
_reflns_number_total 11094
_reflns_threshold_expression >2sigma(I)
_cod_data_source_file ic801557c_si_001_2.cif
_cod_data_source_block Complex_1b
_cod_database_code 4306742

loop_
_symmetry_equiv_pos_as_xyz
'x, y, z'
'-x+1/2, y+1/2, -z+1/2'
'-x, -y, -z'
'x-1/2, -y-1/2, z-1/2'

loop_
_atom_site_label
_atom_site_type_symbol
_atom_site_fract_x
_atom_site_fract_y
_atom_site_fract_z
_atom_site_U_iso_or_equiv
_atom_site_adp_type
_atom_site_occupancy
_atom_site_symmetry_multiplicity
_atom_site_calc_flag
_atom_site_refinement_flags
_atom_site_disorder_assembly
_atom_site_disorder_group
Pd1 Pd 0.66033(3) 0.71011(3) 0.19201(2) 0.05009(17) Uani 1 1 d . . .
Pd2 Pd 0.10538(3) 0.77441(3) 0.22111(2) 0.05317(18) Uani 1 1 d . . .
N1 N 0.5716(3) 0.6533(3) 0.1509(2) 0.0495(13) Uani 1 1 d . . .
N2 N 0.6422(3) 0.6687(3) 0.2749(2) 0.0503(13) Uani 1 1 d . . .
N3 N 0.2008(3) 0.7266(3) 0.2593(2) 0.0596(15) Uani 1 1 d . . .
N4 N 0.1298(3) 0.7490(3) 0.1366(2) 0.0539(14) Uani 1 1 d . . .
O1 O 0.7039(2) 0.7664(3) 0.11688(19) 0.0648(12) Uani 1 1 d . . .
O2 O 0.7588(2) 0.7815(2) 0.21109(19) 0.0605(12) Uani 1 1 d . . .
O3 O 0.0531(2) 0.8104(3) 0.29886(18) 0.0688(13) Uani 1 1 d . . .
O4 O -0.0024(2) 0.8299(3) 0.20566(19) 0.0663(13) Uani 1 1 d . . .
C1 C 0.4597(3) 0.5653(4) 0.1377(3) 0.072(2) Uani 1 1 d . . .
H1A H 0.4285 0.6051 0.1155 0.107 Uiso 1 1 calc R . .
H1B H 0.4297 0.5352 0.1639 0.107 Uiso 1 1 calc R . .
H1C H 0.4798 0.5303 0.1082 0.107 Uiso 1 1 calc R . .
C2 C 0.5250(3) 0.6054(4) 0.1778(3) 0.0520(17) Uani 1 1 d . . .
C3 C 0.5329(3) 0.5892(4) 0.2415(3) 0.0589(18) Uani 1 1 d . . .
H3A H 0.4981 0.5537 0.2557 0.071 Uiso 1 1 calc R . .
C4 C 0.5874(4) 0.6203(4) 0.2865(3) 0.0554(17) Uani 1 1 d . . .
C5 C 0.5829(4) 0.5930(4) 0.3535(3) 0.080(2) Uani 1 1 d . . .
H5A H 0.6329 0.5792 0.3724 0.120 Uiso 1 1 calc R . .
H5B H 0.5503 0.5474 0.3535 0.120 Uiso 1 1 calc R . .
H5C H 0.5628 0.6353 0.3769 0.120 Uiso 1 1 calc R . .
C6 C 0.5608(3) 0.6677(4) 0.0849(3) 0.0528(17) Uani 1 1 d . . .
C7 C 0.5199(4) 0.7339(4) 0.0618(3) 0.0614(19) Uani 1 1 d . A .
C8 C 0.5127(4) 0.7458(5) -0.0024(4) 0.074(2) Uani 1 1 d . . .
H8A H 0.4855 0.7898 -0.0189 0.089 Uiso 1 1 calc R . .
C9 C 0.5442(4) 0.6952(5) -0.0425(3) 0.079(2) Uani 1 1 d . . .
H9A H 0.5383 0.7045 -0.0854 0.094 Uiso 1 1 calc R . .
C10 C 0.5842(4) 0.6310(5) -0.0183(3) 0.067(2) Uani 1 1 d . . .
H10A H 0.6055 0.5965 -0.0455 0.080 Uiso 1 1 calc R . .
C11 C 0.5944(3) 0.6153(4) 0.0456(3) 0.0534(17) Uani 1 1 d . . .
C12 C 0.4838(4) 0.7921(4) 0.1035(4) 0.105(2) Uani 1 1 d D . .
H12 H 0.5037 0.7793 0.1467 0.126 Uiso 1 1 calc R A .
C13A C 0.5205(10) 0.8715(7) 0.0871(7) 0.105(2) Uani 0.50 1 d PD A -1
H13A H 0.5747 0.8677 0.0960 0.158 Uiso 0.50 1 calc PR A -1
H13B H 0.5019 0.9135 0.1117 0.158 Uiso 0.50 1 calc PR A -1
H13C H 0.5077 0.8828 0.0435 0.158 Uiso 0.50 1 calc PR A -1
C14A C 0.4019(9) 0.7959(14) 0.1018(8) 0.105(2) Uani 0.50 1 d P A -1
H14D H 0.3862 0.7693 0.1378 0.158 Uiso 0.50 1 calc PR A -1
H14E H 0.3789 0.7704 0.0645 0.158 Uiso 0.50 1 calc PR A -1
H14F H 0.3861 0.8506 0.1020 0.158 Uiso 0.50 1 calc PR A -1
C13B C 0.5279(10) 0.8690(7) 0.1223(7) 0.105(2) Uani 0.50 1 d PD A -2
H13D H 0.5799 0.8561 0.1361 0.158 Uiso 0.50 1 calc PR A -2
H13E H 0.5053 0.8948 0.1556 0.158 Uiso 0.50 1 calc PR A -2
H13F H 0.5261 0.9040 0.0869 0.158 Uiso 0.50 1 calc PR A -2
C14B C 0.4015(6) 0.8092(14) 0.0758(8) 0.105(2) Uani 0.50 1 d PD A -2
H14A H 0.4019 0.8357 0.0363 0.158 Uiso 0.50 1 calc PR A -2
H14B H 0.3772 0.8425 0.1040 0.158 Uiso 0.50 1 calc PR A -2
H14C H 0.3742 0.7599 0.0699 0.158 Uiso 0.50 1 calc PR A -2
C15 C 0.6421(4) 0.5452(4) 0.0710(3) 0.070(2) Uani 1 1 d . . .
H15A H 0.6323 0.5371 0.1146 0.084 Uiso 1 1 calc R . .
C16 C 0.7274(4) 0.5615(4) 0.0708(4) 0.110(3) Uani 1 1 d . . .
H16A H 0.7409 0.6088 0.0944 0.165 Uiso 1 1 calc R . .
H16B H 0.7389 0.5686 0.0285 0.165 Uiso 1 1 calc R . .
H16C H 0.7559 0.5172 0.0892 0.165 Uiso 1 1 calc R . .
C17 C 0.6220(4) 0.4685(4) 0.0358(4) 0.117(3) Uani 1 1 d . . .
H17A H 0.5691 0.4570 0.0371 0.176 Uiso 1 1 calc R . .
H17B H 0.6521 0.4257 0.0548 0.176 Uiso 1 1 calc R . .
H17C H 0.6323 0.4744 -0.0070 0.176 Uiso 1 1 calc R . .
C18 C 0.6956(3) 0.7001(4) 0.3236(3) 0.0485(16) Uani 1 1 d . . .
C19 C 0.6790(3) 0.7723(4) 0.3515(3) 0.0521(17) Uani 1 1 d . B .
C20 C 0.7347(4) 0.8031(4) 0.3964(3) 0.0641(19) Uani 1 1 d . . .
H20A H 0.7258 0.8510 0.4161 0.077 Uiso 1 1 calc R . .
C21 C 0.8017(4) 0.7640(5) 0.4118(3) 0.070(2) Uani 1 1 d . . .
H21A H 0.8383 0.7865 0.4409 0.084 Uiso 1 1 calc R . .
C22 C 0.8159(4) 0.6930(5) 0.3853(3) 0.071(2) Uani 1 1 d . . .
H22A H 0.8614 0.6668 0.3974 0.085 Uiso 1 1 calc R . .
C23 C 0.7640(4) 0.6589(4) 0.3407(3) 0.0586(18) Uani 1 1 d . C .
C24 C 0.6042(4) 0.8143(5) 0.3350(4) 0.0832(19) Uani 1 1 d . . .
H24A H 0.5746 0.7791 0.3052 0.100 Uiso 1 1 calc R B .
C25A C 0.5586(10) 0.8193(9) 0.3923(9) 0.0832(19) Uani 0.50 1 d P B -1
H25D H 0.5504 0.7667 0.4076 0.125 Uiso 0.50 1 calc PR B -1
H25E H 0.5105 0.8444 0.3802 0.125 Uiso 0.50 1 calc PR B -1
H25F H 0.5866 0.8501 0.4246 0.125 Uiso 0.50 1 calc PR B -1
C26A C 0.6290(9) 0.8905(12) 0.2933(10) 0.0832(19) Uani 0.50 1 d P B -1
H26D H 0.6589 0.8718 0.2616 0.125 Uiso 0.50 1 calc PR B -1
H26E H 0.6584 0.9274 0.3201 0.125 Uiso 0.50 1 calc PR B -1
H26F H 0.5842 0.9166 0.2740 0.125 Uiso 0.50 1 calc PR B -1
C25B C 0.5733(10) 0.8548(9) 0.3942(8) 0.0832(19) Uani 0.50 1 d P B -2
H25A H 0.5258 0.8807 0.3816 0.125 Uiso 0.50 1 calc PR B -2
H25B H 0.6095 0.8933 0.4119 0.125 Uiso 0.50 1 calc PR B -2
H25C H 0.5660 0.8147 0.4249 0.125 Uiso 0.50 1 calc PR B -2
C26B C 0.6013(9) 0.8855(13) 0.3011(10) 0.0832(19) Uani 0.50 1 d P B -2
H26A H 0.6222 0.8772 0.2622 0.125 Uiso 0.50 1 calc PR B -2
H26B H 0.6303 0.9256 0.3249 0.125 Uiso 0.50 1 calc PR B -2
H26C H 0.5495 0.9027 0.2928 0.125 Uiso 0.50 1 calc PR B -2
C27 C 0.7809(4) 0.5806(5) 0.3122(4) 0.0882(19) Uani 1 1 d . . .
H27A H 0.7359 0.5632 0.2850 0.106 Uiso 1 1 calc R C .
C28A C 0.8486(9) 0.5998(13) 0.2689(8) 0.0882(19) Uani 0.50 1 d P C -1
H28D H 0.8301 0.6355 0.2359 0.132 Uiso 0.50 1 calc PR C -1
H28E H 0.8652 0.5511 0.2512 0.132 Uiso 0.50 1 calc PR C -1
H28F H 0.8905 0.6240 0.2941 0.132 Uiso 0.50 1 calc PR C -1
C29A C 0.8130(11) 0.5141(13) 0.3446(7) 0.0882(19) Uani 0.50 1 d P C -1
H29D H 0.7788 0.4948 0.3729 0.132 Uiso 0.50 1 calc PR C -1
H29E H 0.8603 0.5291 0.3677 0.132 Uiso 0.50 1 calc PR C -1
H29F H 0.8220 0.4729 0.3153 0.132 Uiso 0.50 1 calc PR C -1
C28B C 0.8196(9) 0.5883(13) 0.2532(8) 0.0882(19) Uani 0.50 1 d P C -2
H28A H 0.7930 0.6267 0.2259 0.132 Uiso 0.50 1 calc PR C -2
H28B H 0.8194 0.5377 0.2325 0.132 Uiso 0.50 1 calc PR C -2
H28C H 0.8712 0.6056 0.2637 0.132 Uiso 0.50 1 calc PR C -2
C29B C 0.8187(11) 0.5245(12) 0.3704(7) 0.0882(19) Uani 0.50 1 d P C -2
H29A H 0.7823 0.5168 0.3999 0.132 Uiso 0.50 1 calc PR C -2
H29B H 0.8631 0.5503 0.3907 0.132 Uiso 0.50 1 calc PR C -2
H29C H 0.8326 0.4738 0.3544 0.132 Uiso 0.50 1 calc PR C -2
C30 C 0.7576(3) 0.7967(4) 0.1535(3) 0.0598(18) Uani 1 1 d . . .
C31 C 0.8169(3) 0.8477(4) 0.1294(3) 0.072(2) Uani 1 1 d . . .
H31A H 0.8056 0.8543 0.0850 0.108 Uiso 1 1 calc R . .
H31B H 0.8657 0.8228 0.1382 0.108 Uiso 1 1 calc R . .
H31C H 0.8175 0.8988 0.1494 0.108 Uiso 1 1 calc R . .
C32 C 0.3259(4) 0.6600(5) 0.2671(3) 0.099(3) Uani 1 1 d . . .
H32A H 0.3330 0.6849 0.3075 0.149 Uiso 1 1 calc R . .
H32B H 0.3694 0.6701 0.2452 0.149 Uiso 1 1 calc R . .
H32C H 0.3200 0.6036 0.2722 0.149 Uiso 1 1 calc R . .
C33 C 0.2543(4) 0.6942(4) 0.2294(3) 0.068(2) Uani 1 1 d . . .
C34 C 0.2502(4) 0.6862(4) 0.1651(3) 0.075(2) Uani 1 1 d . . .
H34A H 0.2909 0.6610 0.1493 0.090 Uiso 1 1 calc R . .
C35 C 0.1922(4) 0.7118(4) 0.1222(3) 0.0648(19) Uani 1 1 d . . .
C36 C 0.1994(4) 0.6955(5) 0.0533(3) 0.094(3) Uani 1 1 d . . .
H36A H 0.1566 0.6647 0.0358 0.141 Uiso 1 1 calc R . .
H36B H 0.2454 0.6664 0.0496 0.141 Uiso 1 1 calc R . .
H36C H 0.2008 0.7451 0.0313 0.141 Uiso 1 1 calc R . .
C37 C 0.2082(4) 0.7280(5) 0.3262(3) 0.065(2) Uani 1 1 d . . .
C38 C 0.2441(4) 0.7913(5) 0.3581(4) 0.076(2) Uani 1 1 d . D .
C39 C 0.2528(5) 0.7894(6) 0.4235(4) 0.103(3) Uani 1 1 d . . .
H39A H 0.2776 0.8307 0.4462 0.124 Uiso 1 1 calc R . .
C40 C 0.2243(6) 0.7259(8) 0.4539(4) 0.120(5) Uani 1 1 d . . .
H40A H 0.2304 0.7245 0.4974 0.144 Uiso 1 1 calc R . .
C41 C 0.1880(5) 0.6659(7) 0.4221(5) 0.115(4) Uani 1 1 d . . .
H41A H 0.1692 0.6240 0.4441 0.137 Uiso 1 1 calc R . .
C42 C 0.1780(4) 0.6650(6) 0.3574(4) 0.083(2) Uani 1 1 d . E .
C43 C 0.2736(5) 0.8620(6) 0.3238(5) 0.114(2) Uani 1 1 d . . .
H43A H 0.2573 0.8527 0.2793 0.136 Uiso 1 1 calc R D .
C44A C 0.3600(9) 0.8666(11) 0.3290(8) 0.114(2) Uani 0.50 1 d P D -1
H44A H 0.3751 0.9126 0.3069 0.171 Uiso 0.50 1 calc PR D -1
H44B H 0.3797 0.8194 0.3113 0.171 Uiso 0.50 1 calc PR D -1
H44C H 0.3797 0.8706 0.3723 0.171 Uiso 0.50 1 calc PR D -1
C45A C 0.2350(10) 0.9397(14) 0.3403(11) 0.114(2) Uani 0.50 1 d P D -1
H45A H 0.1811 0.9350 0.3301 0.171 Uiso 0.50 1 calc PR D -1
H45B H 0.2538 0.9828 0.3169 0.171 Uiso 0.50 1 calc PR D -1
H45C H 0.2461 0.9500 0.3842 0.171 Uiso 0.50 1 calc PR D -1
C46 C 0.1348(5) 0.5982(6) 0.3234(4) 0.122(3) Uani 1 1 d . . .
H46A H 0.1240 0.6157 0.2798 0.146 Uiso 1 1 calc R E .
C47A C 0.0510(10) 0.5948(14) 0.3524(8) 0.122(3) Uani 0.50 1 d P E -1
H47A H 0.0262 0.6455 0.3466 0.183 Uiso 0.50 1 calc PR E -1
H47B H 0.0589 0.5825 0.3962 0.183 Uiso 0.50 1 calc PR E -1
H47C H 0.0198 0.5544 0.3310 0.183 Uiso 0.50 1 calc PR E -1
C48A C 0.1657(13) 0.5215(16) 0.3210(9) 0.122(3) Uani 0.50 1 d P E -1
H48A H 0.2176 0.5253 0.3120 0.183 Uiso 0.50 1 calc PR E -1
H48B H 0.1370 0.4913 0.2887 0.183 Uiso 0.50 1 calc PR E -1
H48C H 0.1638 0.4955 0.3605 0.183 Uiso 0.50 1 calc PR E -1
C48B C 0.1676(13) 0.5085(15) 0.3493(10) 0.122(3) Uani 0.50 1 d P E -2
H48D H 0.2177 0.5003 0.3370 0.183 Uiso 0.50 1 calc PR E -2
H48E H 0.1343 0.4675 0.3315 0.183 Uiso 0.50 1 calc PR E -2
H48F H 0.1697 0.5068 0.3941 0.183 Uiso 0.50 1 calc PR E -2
C45B C 0.2124(10) 0.9302(14) 0.3208(11) 0.114(2) Uani 0.50 1 d P D -2
H45D H 0.1649 0.9105 0.3009 0.171 Uiso 0.50 1 calc PR D -2
H45E H 0.2290 0.9742 0.2972 0.171 Uiso 0.50 1 calc PR D -2
H45F H 0.2060 0.9475 0.3625 0.171 Uiso 0.50 1 calc PR D -2
C44B C 0.3505(9) 0.8977(11) 0.3571(9) 0.114(2) Uani 0.50 1 d P D -2
H44D H 0.3875 0.8561 0.3641 0.171 Uiso 0.50 1 calc PR D -2
H44E H 0.3413 0.9208 0.3965 0.171 Uiso 0.50 1 calc PR D -2
H44F H 0.3691 0.9380 0.3310 0.171 Uiso 0.50 1 calc PR D -2
C47B C 0.0501(11) 0.6025(14) 0.3181(8) 0.122(3) Uani 0.50 1 d P E -2
H47D H 0.0299 0.5928 0.2755 0.183 Uiso 0.50 1 calc PR E -2
H47E H 0.0349 0.6544 0.3306 0.183 Uiso 0.50 1 calc PR E -2
H47F H 0.0312 0.5630 0.3447 0.183 Uiso 0.50 1 calc PR E -2
C49 C 0.0698(3) 0.7716(4) 0.0888(3) 0.0514(17) Uani 1 1 d . . .
C50 C 0.0734(3) 0.8476(4) 0.0619(3) 0.0556(17) Uani 1 1 d . F .
C51 C 0.0144(4) 0.8680(4) 0.0168(3) 0.072(2) Uani 1 1 d . . .
H51A H 0.0152 0.9174 -0.0027 0.086 Uiso 1 1 calc R . .
C52 C -0.0452(4) 0.8170(6) 0.0003(3) 0.083(2) Uani 1 1 d . . .
H52A H -0.0841 0.8322 -0.0299 0.099 Uiso 1 1 calc R . .
C53 C -0.0475(4) 0.7447(5) 0.0277(4) 0.076(2) Uani 1 1 d . . .
H53A H -0.0884 0.7110 0.0165 0.092 Uiso 1 1 calc R . .
C54 C 0.0103(4) 0.7202(4) 0.0724(3) 0.0622(18) Uani 1 1 d . G .
C55 C 0.1366(4) 0.9047(4) 0.0802(3) 0.0774(17) Uani 1 1 d . . .
H55A H 0.1798 0.8756 0.1016 0.093 Uiso 1 1 calc R F .
C56A C 0.1634(9) 0.9522(10) 0.0252(8) 0.0774(17) Uani 0.50 1 d P F -1
H56A H 0.1847 0.9163 -0.0030 0.116 Uiso 0.50 1 calc PR F -1
H56B H 0.2012 0.9902 0.0409 0.116 Uiso 0.50 1 calc PR F -1
H56C H 0.1209 0.9796 0.0033 0.116 Uiso 0.50 1 calc PR F -1
C57A C 0.1216(8) 0.9696(13) 0.1151(10) 0.0774(17) Uani 0.50 1 d P F -1
H57A H 0.0981 0.9527 0.1511 0.116 Uiso 0.50 1 calc PR F -1
H57B H 0.0879 1.0049 0.0903 0.116 Uiso 0.50 1 calc PR F -1
H57C H 0.1682 0.9969 0.1284 0.116 Uiso 0.50 1 calc PR F -1
C56B C 0.1841(9) 0.9219(10) 0.0234(8) 0.0774(17) Uani 0.50 1 d P F -2
H56D H 0.2035 0.8727 0.0089 0.116 Uiso 0.50 1 calc PR F -2
H56E H 0.2257 0.9568 0.0369 0.116 Uiso 0.50 1 calc PR F -2
H56F H 0.1520 0.9467 -0.0099 0.116 Uiso 0.50 1 calc PR F -2
C57B C 0.0934(8) 0.9755(12) 0.1184(10) 0.0774(17) Uani 0.50 1 d P F -2
H57D H 0.0731 0.9524 0.1539 0.116 Uiso 0.50 1 calc PR F -2
H57E H 0.0529 0.9985 0.0908 0.116 Uiso 0.50 1 calc PR F -2
H57F H 0.1295 1.0161 0.1322 0.116 Uiso 0.50 1 calc PR F -2
C58 C 0.0063(5) 0.6399(5) 0.1034(4) 0.100(2) Uani 1 1 d D . .
H58 H 0.0571 0.6275 0.1240 0.120 Uiso 1 1 calc R G .
C59A C -0.0478(8) 0.6356(10) 0.1513(7) 0.100(2) Uani 0.60 1 d P G -1
H59D H -0.0353 0.6759 0.1824 0.149 Uiso 0.60 1 calc PR G -1
H59E H -0.0446 0.5841 0.1707 0.149 Uiso 0.60 1 calc PR G -1
H59F H -0.0985 0.6442 0.1318 0.149 Uiso 0.60 1 calc PR G -1
C60A C -0.0160(7) 0.5722(8) 0.0534(6) 0.100(2) Uani 0.60 1 d P G -1
H60A H 0.0119 0.5797 0.0179 0.149 Uiso 0.60 1 calc PR G -1
H60B H -0.0695 0.5749 0.0402 0.149 Uiso 0.60 1 calc PR G -1
H60C H -0.0039 0.5211 0.0718 0.149 Uiso 0.60 1 calc PR G -1
C59B C -0.0754(11) 0.6242(14) 0.1236(10) 0.100(2) Uani 0.40 1 d P G -2
H59A H -0.0852 0.6614 0.1557 0.149 Uiso 0.40 1 calc PR G -2
H59B H -0.0780 0.5709 0.1393 0.149 Uiso 0.40 1 calc PR G -2
H59C H -0.1126 0.6309 0.0881 0.149 Uiso 0.40 1 calc PR G -2
C60B C 0.0343(10) 0.5707(9) 0.0648(9) 0.100(2) Uani 0.40 1 d PD G -2
H60D H 0.0874 0.5616 0.0771 0.149 Uiso 0.40 1 calc PR G -2
H60E H 0.0269 0.5839 0.0212 0.149 Uiso 0.40 1 calc PR G -2
H60F H 0.0062 0.5233 0.0722 0.149 Uiso 0.40 1 calc PR G -2
C61 C -0.0043(4) 0.8339(4) 0.2642(3) 0.0587(18) Uani 1 1 d . . .
C62 C -0.0729(3) 0.8666(4) 0.2911(3) 0.076(2) Uani 1 1 d . . .
H62A H -0.0852 0.9181 0.2733 0.114 Uiso 1 1 calc R . .
H62B H -0.0621 0.8716 0.3357 0.114 Uiso 1 1 calc R . .
H62C H -0.1151 0.8312 0.2816 0.114 Uiso 1 1 calc R . .

loop_
_atom_site_aniso_label
_atom_site_aniso_U_11
_atom_site_aniso_U_22
_atom_site_aniso_U_33
_atom_site_aniso_U_23
_atom_site_aniso_U_13
_atom_site_aniso_U_12
Pd1 0.0472(3) 0.0668(4) 0.0355(3) -0.0054(3) 0.0009(2) -0.0123(3)
Pd2 0.0442(3) 0.0796(4) 0.0354(3) 0.0041(3) 0.0026(2) 0.0112(3)
N1 0.050(3) 0.060(4) 0.036(3) -0.005(3) -0.005(2) -0.006(3)
N2 0.054(3) 0.058(4) 0.039(3) 0.002(3) 0.006(3) -0.014(3)
N3 0.050(3) 0.090(4) 0.038(3) 0.006(3) 0.002(3) 0.009(3)
N4 0.047(3) 0.079(4) 0.035(3) -0.005(3) 0.000(3) 0.004(3)
O1 0.062(3) 0.087(3) 0.045(3) 0.006(3) 0.003(2) -0.022(3)
O2 0.058(3) 0.082(3) 0.040(3) 0.000(3) -0.002(2) -0.022(2)
O3 0.054(3) 0.108(4) 0.043(3) 0.002(3) 0.001(2) 0.023(3)
O4 0.056(3) 0.106(4) 0.038(3) 0.002(3) 0.006(2) 0.015(2)
C1 0.063(5) 0.089(5) 0.062(5) -0.018(4) 0.002(4) -0.017(4)
C2 0.041(4) 0.061(5) 0.054(5) -0.012(4) 0.002(3) -0.008(3)
C3 0.047(4) 0.078(5) 0.052(5) 0.000(4) 0.006(3) -0.018(4)
C4 0.056(4) 0.067(5) 0.044(4) -0.004(4) 0.009(3) -0.012(4)
C5 0.075(5) 0.112(6) 0.056(5) 0.003(5) 0.014(4) -0.039(4)
C6 0.037(4) 0.071(5) 0.047(4) -0.004(4) -0.007(3) -0.013(4)
C7 0.056(4) 0.076(5) 0.049(5) -0.009(4) -0.012(3) -0.006(4)
C8 0.064(5) 0.084(6) 0.070(6) 0.006(5) -0.018(4) -0.004(4)
C9 0.074(6) 0.109(7) 0.050(5) 0.009(5) -0.006(4) -0.020(5)
C10 0.062(5) 0.090(6) 0.048(5) -0.016(4) 0.008(4) -0.015(4)
C11 0.043(4) 0.070(5) 0.046(4) -0.002(4) 0.001(3) -0.003(4)
C12 0.097(4) 0.118(5) 0.097(6) -0.028(5) -0.006(4) 0.006(4)
C13A 0.097(4) 0.118(5) 0.097(6) -0.028(5) -0.006(4) 0.006(4)
C14A 0.097(4) 0.118(5) 0.097(6) -0.028(5) -0.006(4) 0.006(4)
C13B 0.097(4) 0.118(5) 0.097(6) -0.028(5) -0.006(4) 0.006(4)
C14B 0.097(4) 0.118(5) 0.097(6) -0.028(5) -0.006(4) 0.006(4)
C15 0.071(5) 0.081(6) 0.057(5) -0.017(4) -0.001(4) 0.009(4)
C16 0.071(6) 0.101(7) 0.150(8) -0.008(6) -0.023(5) 0.012(5)
C17 0.108(7) 0.085(6) 0.154(9) -0.024(6) -0.015(6) 0.006(5)
C18 0.051(4) 0.065(5) 0.029(4) 0.004(4) 0.004(3) -0.004(4)
C19 0.057(4) 0.064(5) 0.036(4) 0.001(4) 0.005(3) -0.006(4)
C20 0.075(5) 0.068(5) 0.048(4) -0.009(4) -0.002(4) -0.007(4)
C21 0.070(5) 0.085(6) 0.052(5) -0.014(4) -0.009(4) -0.001(4)
C22 0.052(4) 0.093(6) 0.065(5) 0.001(5) -0.004(4) 0.008(4)
C23 0.060(5) 0.068(5) 0.046(4) -0.011(4) 0.003(4) -0.009(4)
C24 0.073(4) 0.086(5) 0.091(4) 0.002(3) 0.012(3) 0.018(4)
C25A 0.073(4) 0.086(5) 0.091(4) 0.002(3) 0.012(3) 0.018(4)
C26A 0.073(4) 0.086(5) 0.091(4) 0.002(3) 0.012(3) 0.018(4)
C25B 0.073(4) 0.086(5) 0.091(4) 0.002(3) 0.012(3) 0.018(4)
C26B 0.073(4) 0.086(5) 0.091(4) 0.002(3) 0.012(3) 0.018(4)
C27 0.091(5) 0.094(4) 0.076(5) -0.021(4) -0.006(4) 0.019(3)
C28A 0.091(5) 0.094(4) 0.076(5) -0.021(4) -0.006(4) 0.019(3)
C29A 0.091(5) 0.094(4) 0.076(5) -0.021(4) -0.006(4) 0.019(3)
C28B 0.091(5) 0.094(4) 0.076(5) -0.021(4) -0.006(4) 0.019(3)
C29B 0.091(5) 0.094(4) 0.076(5) -0.021(4) -0.006(4) 0.019(3)
C30 0.043(4) 0.071(5) 0.065(5) -0.006(4) 0.005(4) -0.011(4)
C31 0.057(5) 0.087(5) 0.072(5) 0.009(4) 0.009(4) -0.012(4)
C32 0.071(5) 0.156(8) 0.071(5) 0.028(5) 0.009(4) 0.056(5)
C33 0.053(4) 0.097(6) 0.054(5) 0.015(4) 0.007(4) 0.024(4)
C34 0.049(4) 0.117(7) 0.061(5) 0.011(5) 0.014(4) 0.036(4)
C35 0.060(5) 0.092(6) 0.044(4) -0.007(4) 0.017(4) 0.017(4)
C36 0.092(6) 0.137(7) 0.053(5) -0.021(5) 0.012(4) 0.033(5)
C37 0.040(4) 0.108(7) 0.047(5) 0.016(5) 0.000(3) 0.021(4)
C38 0.048(5) 0.118(7) 0.060(5) -0.008(6) -0.003(4) 0.015(5)
C39 0.080(6) 0.161(10) 0.062(6) -0.017(7) -0.024(5) 0.040(6)
C40 0.105(9) 0.210(14) 0.042(6) 0.020(7) -0.006(5) 0.072(9)
C41 0.092(7) 0.181(12) 0.070(7) 0.054(7) 0.006(5) 0.040(7)
C42 0.060(5) 0.128(8) 0.059(6) 0.029(6) -0.001(4) 0.023(5)
C43 0.078(5) 0.133(6) 0.125(7) -0.032(5) -0.013(4) -0.020(4)
C44A 0.078(5) 0.133(6) 0.125(7) -0.032(5) -0.013(4) -0.020(4)
C45A 0.078(5) 0.133(6) 0.125(7) -0.032(5) -0.013(4) -0.020(4)
C46 0.108(5) 0.143(6) 0.111(7) 0.065(6) -0.001(6) 0.002(5)
C47A 0.108(5) 0.143(6) 0.111(7) 0.065(6) -0.001(6) 0.002(5)
C48A 0.108(5) 0.143(6) 0.111(7) 0.065(6) -0.001(6) 0.002(5)
C48B 0.108(5) 0.143(6) 0.111(7) 0.065(6) -0.001(6) 0.002(5)
C45B 0.078(5) 0.133(6) 0.125(7) -0.032(5) -0.013(4) -0.020(4)
C44B 0.078(5) 0.133(6) 0.125(7) -0.032(5) -0.013(4) -0.020(4)
C47B 0.108(5) 0.143(6) 0.111(7) 0.065(6) -0.001(6) 0.002(5)
C49 0.045(4) 0.064(5) 0.047(4) -0.009(4) 0.008(3) 0.004(4)
C50 0.047(4) 0.077(5) 0.041(4) -0.012(4) -0.004(3) -0.007(4)
C51 0.069(5) 0.083(6) 0.060(5) 0.007(4) -0.003(4) 0.000(4)
C52 0.058(5) 0.140(8) 0.046(5) -0.008(5) -0.010(4) 0.012(5)
C53 0.062(5) 0.100(7) 0.066(6) -0.010(5) 0.002(4) -0.021(5)
C54 0.061(5) 0.078(5) 0.048(4) -0.008(4) 0.008(4) 0.000(4)
C55 0.065(4) 0.090(5) 0.079(4) -0.007(3) 0.016(3) 0.001(4)
C56A 0.065(4) 0.090(5) 0.079(4) -0.007(3) 0.016(3) 0.001(4)
C57A 0.065(4) 0.090(5) 0.079(4) -0.007(3) 0.016(3) 0.001(4)
C56B 0.065(4) 0.090(5) 0.079(4) -0.007(3) 0.016(3) 0.001(4)
C57B 0.065(4) 0.090(5) 0.079(4) -0.007(3) 0.016(3) 0.001(4)
C58 0.092(5) 0.105(5) 0.104(6) -0.007(4) 0.021(4) -0.030(4)
C59A 0.092(5) 0.105(5) 0.104(6) -0.007(4) 0.021(4) -0.030(4)
C60A 0.092(5) 0.105(5) 0.104(6) -0.007(4) 0.021(4) -0.030(4)
C59B 0.092(5) 0.105(5) 0.104(6) -0.007(4) 0.021(4) -0.030(4)
C60B 0.092(5) 0.105(5) 0.104(6) -0.007(4) 0.021(4) -0.030(4)
C61 0.043(4) 0.071(5) 0.062(5) -0.003(4) 0.006(4) 0.008(4)
C62 0.055(4) 0.105(6) 0.069(5) -0.011(4) 0.014(4) 0.020(4)

loop_
_atom_type_symbol
_atom_type_description
_atom_type_scat_dispersion_real
_atom_type_scat_dispersion_imag
_atom_type_scat_source
C C 0.0033 0.0016 'International Tables Vol C Tables 4.2.6.8 and 6.1.1.4'
H H 0.0000 0.0000 'International Tables Vol C Tables 4.2.6.8 and 6.1.1.4'
N N 0.0061 0.0033 'International Tables Vol C Tables 4.2.6.8 and 6.1.1.4'
O O 0.0106 0.0060 'International Tables Vol C Tables 4.2.6.8 and 6.1.1.4'
Pd Pd -0.9988 1.0072 'International Tables Vol C Tables 4.2.6.8 and 6.1.1.4'

loop_
_geom_angle_atom_site_label_1
_geom_angle_atom_site_label_2
_geom_angle_atom_site_label_3
_geom_angle
_geom_angle_site_symmetry_1
_geom_angle_site_symmetry_3
_geom_angle_publ_flag
N1 Pd1 N2 92.0(2) . . ?
N1 Pd1 O1 102.42(19) . . ?
N2 Pd1 O1 165.51(18) . . ?
N1 Pd1 O2 164.35(19) . . ?
N2 Pd1 O2 103.62(18) . . ?
O1 Pd1 O2 61.93(15) . . ?
N1 Pd1 C30 133.5(2) . . ?
N2 Pd1 C30 134.4(2) . . ?
O1 Pd1 C30 31.10(18) . . ?
O2 Pd1 C30 30.83(17) . . ?
N4 Pd2 N3 91.9(2) . . ?
N4 Pd2 O3 165.37(18) . . ?
N3 Pd2 O3 102.64(19) . . ?
N4 Pd2 O4 103.58(18) . . ?
N3 Pd2 O4 164.49(19) . . ?
O3 Pd2 O4 61.87(15) . . ?
N4 Pd2 C61 134.6(2) . . ?
N3 Pd2 C61 133.4(2) . . ?
O3 Pd2 C61 30.84(17) . . ?
O4 Pd2 C61 31.06(17) . . ?
C2 N1 C6 120.8(5) . . ?
C2 N1 Pd1 126.9(4) . . ?
C6 N1 Pd1 112.2(4) . . ?
C4 N2 C18 122.1(5) . . ?
C4 N2 Pd1 126.0(4) . . ?
C18 N2 Pd1 111.8(4) . . ?
C33 N3 C37 120.3(5) . . ?
C33 N3 Pd2 126.5(4) . . ?
C37 N3 Pd2 113.2(4) . . ?
C35 N4 C49 121.5(5) . . ?
C35 N4 Pd2 125.9(4) . . ?
C49 N4 Pd2 112.5(4) . . ?
C30 O1 Pd1 90.9(4) . . ?
C30 O2 Pd1 89.9(4) . . ?
C61 O3 Pd2 90.9(4) . . ?
C61 O4 Pd2 89.2(4) . . ?
N1 C2 C3 123.2(6) . . ?
N1 C2 C1 119.2(6) . . ?
C3 C2 C1 117.6(6) . . ?
C2 C3 C4 126.9(6) . . ?
N2 C4 C3 124.9(6) . . ?
N2 C4 C5 118.9(6) . . ?
C3 C4 C5 116.2(6) . . ?
C7 C6 C11 121.9(6) . . ?
C7 C6 N1 119.9(6) . . ?
C11 C6 N1 118.2(6) . . ?
C8 C7 C6 117.3(7) . . ?
C8 C7 C12 119.9(7) . . ?
C6 C7 C12 122.8(7) . . ?
C9 C8 C7 122.5(7) . . ?
C10 C9 C8 118.7(7) . . ?
C9 C10 C11 122.2(7) . . ?
C10 C11 C6 117.4(6) . . ?
C10 C11 C15 120.8(7) . . ?
C6 C11 C15 121.8(6) . . ?
C14A C12 C7 119.9(10) . . ?
C7 C12 C13B 117.5(9) . . ?
C14A C12 C13A 113.6(12) . . ?
C7 C12 C13A 102.0(9) . . ?
C7 C12 C14B 109.4(10) . . ?
C13B C12 C14B 112.1(12) . . ?
C11 C15 C17 112.8(6) . . ?
C11 C15 C16 111.7(6) . . ?
C17 C15 C16 109.1(6) . . ?
C19 C18 C23 121.9(6) . . ?
C19 C18 N2 118.7(6) . . ?
C23 C18 N2 119.4(6) . . ?
C18 C19 C20 116.8(6) . . ?
C18 C19 C24 121.6(6) . . ?
C20 C19 C24 121.6(6) . . ?
C21 C20 C19 121.2(6) . . ?
C22 C21 C20 121.1(6) . . ?
C21 C22 C23 121.2(7) . . ?
C22 C23 C18 117.8(6) . . ?
C22 C23 C27 120.2(7) . . ?
C18 C23 C27 121.9(6) . . ?
C26B C24 C19 120.2(9) . . ?
C19 C24 C25A 111.1(9) . . ?
C26B C24 C25B 93.2(11) . . ?
C19 C24 C25B 112.4(9) . . ?
C19 C24 C26A 102.2(7) . . ?
C25A C24 C26A 125.7(10) . . ?
C29A C27 C23 125.7(9) . . ?
C23 C27 C28B 113.4(10) . . ?
C29A C27 C28A 99.1(12) . . ?
C23 C27 C28A 104.6(9) . . ?
C23 C27 C29B 105.9(8) . . ?
C28B C27 C29B 120.2(11) . . ?
O2 C30 O1 117.3(6) . . ?
O2 C30 C31 121.3(6) . . ?
O1 C30 C31 121.4(6) . . ?
O2 C30 Pd1 59.3(3) . . ?
O1 C30 Pd1 58.0(3) . . ?
C31 C30 Pd1 178.8(5) . . ?
N3 C33 C34 124.4(6) . . ?
N3 C33 C32 119.4(6) . . ?
C34 C33 C32 116.2(6) . . ?
C35 C34 C33 126.5(6) . . ?
N4 C35 C34 124.7(6) . . ?
N4 C35 C36 117.9(6) . . ?
C34 C35 C36 117.4(6) . . ?
C38 C37 C42 121.8(7) . . ?
C38 C37 N3 119.8(7) . . ?
C42 C37 N3 118.3(7) . . ?
C37 C38 C39 118.3(8) . . ?
C37 C38 C43 121.6(7) . . ?
C39 C38 C43 120.0(9) . . ?
C40 C39 C38 119.4(9) . . ?
C41 C40 C39 121.4(10) . . ?
C40 C41 C42 121.5(10) . . ?
C41 C42 C37 117.5(9) . . ?
C41 C42 C46 120.1(9) . . ?
C37 C42 C46 122.4(8) . . ?
C38 C43 C44A 113.4(10) . . ?
C38 C43 C45A 111.6(12) . . ?
C44A C43 C45A 114.1(11) . . ?
C38 C43 C45B 108.5(11) . . ?
C38 C43 C44B 113.5(11) . . ?
C45B C43 C44B 107.2(11) . . ?
C48A C46 C42 121.5(12) . . ?
C47B C46 C42 117.1(12) . . ?
C48A C46 C47A 110.5(14) . . ?
C42 C46 C47A 105.6(12) . . ?
C47B C46 C48B 112.1(12) . . ?
C42 C46 C48B 111.5(11) . . ?
C54 C49 C50 122.1(6) . . ?
C54 C49 N4 120.0(6) . . ?
C50 C49 N4 117.9(6) . . ?
C51 C50 C49 116.5(6) . . ?
C51 C50 C55 120.7(7) . . ?
C49 C50 C55 122.8(6) . . ?
C52 C51 C50 121.7(7) . . ?
C53 C52 C51 120.3(7) . . ?
C52 C53 C54 120.9(7) . . ?
C49 C54 C53 118.5(7) . . ?
C49 C54 C58 121.2(6) . . ?
C53 C54 C58 120.3(7) . . ?
C57A C55 C50 118.3(9) . . ?
C57A C55 C56A 95.9(11) . . ?
C50 C55 C56A 114.4(9) . . ?
C50 C55 C56B 111.1(9) . . ?
C50 C55 C57B 102.5(8) . . ?
C56B C55 C57B 123.9(10) . . ?
C59A C58 C54 114.5(9) . . ?
C54 C58 C60B 113.8(10) . . ?
C54 C58 C59B 111.0(11) . . ?
C60B C58 C59B 112.4(12) . . ?
C59A C58 C60A 107.7(8) . . ?
C54 C58 C60A 111.2(8) . . ?
O3 C61 O4 117.9(6) . . ?
O3 C61 C62 121.4(6) . . ?
O4 C61 C62 120.7(6) . . ?
O3 C61 Pd2 58.3(3) . . ?
O4 C61 Pd2 59.7(3) . . ?
C62 C61 Pd2 177.4(5) . . ?

loop_
_geom_bond_atom_site_label_1
_geom_bond_atom_site_label_2
_geom_bond_distance
_geom_bond_site_symmetry_2
_geom_bond_publ_flag
Pd1 N1 1.965(5) . ?
Pd1 N2 1.970(5) . ?
Pd1 O1 2.089(4) . ?
Pd1 O2 2.118(4) . ?
Pd1 C30 2.462(6) . ?
Pd2 N4 1.960(5) . ?
Pd2 N3 1.967(5) . ?
Pd2 O3 2.085(4) . ?
Pd2 O4 2.116(4) . ?
Pd2 C61 2.450(6) . ?
N1 C2 1.328(7) . ?
N1 C6 1.432(7) . ?
N2 C4 1.309(7) . ?
N2 C18 1.434(7) . ?
N3 C33 1.316(7) . ?
N3 C37 1.432(8) . ?
N4 C35 1.332(7) . ?
N4 C49 1.445(7) . ?
O1 C30 1.272(7) . ?
O2 C30 1.262(7) . ?
O3 C61 1.256(7) . ?
O4 C61 1.265(7) . ?
C1 C2 1.523(7) . ?
C2 C3 1.388(8) . ?
C3 C4 1.392(8) . ?
C4 C5 1.522(8) . ?
C6 C7 1.389(8) . ?
C6 C11 1.396(8) . ?
C7 C8 1.386(9) . ?
C7 C12 1.512(9) . ?
C8 C9 1.371(9) . ?
C9 C10 1.362(9) . ?
C10 C11 1.391(8) . ?
C11 C15 1.516(8) . ?
C12 C14A 1.449(18) . ?
C12 C13B 1.5398(11) . ?
C12 C13A 1.5403(11) . ?
C12 C14B 1.5405(11) . ?
C15 C17 1.517(8) . ?
C15 C16 1.534(8) . ?
C18 C19 1.398(8) . ?
C18 C23 1.409(8) . ?
C19 C20 1.402(8) . ?
C19 C24 1.508(8) . ?
C20 C21 1.364(8) . ?
C21 C22 1.357(8) . ?
C22 C23 1.377(8) . ?
C23 C27 1.495(9) . ?
C24 C26B 1.40(2) . ?
C24 C25A 1.544(18) . ?
C24 C25B 1.589(18) . ?
C24 C26A 1.65(2) . ?
C27 C29A 1.40(2) . ?
C27 C28B 1.510(19) . ?
C27 C28A 1.626(19) . ?
C27 C29B 1.648(19) . ?
C30 C31 1.490(8) . ?
C32 C33 1.540(8) . ?
C33 C34 1.383(8) . ?
C34 C35 1.374(8) . ?
C35 C36 1.524(8) . ?
C37 C38 1.382(9) . ?
C37 C42 1.388(10) . ?
C38 C39 1.399(10) . ?
C38 C43 1.518(10) . ?
C39 C40 1.374(12) . ?
C40 C41 1.341(12) . ?
C41 C42 1.384(10) . ?
C42 C46 1.503(11) . ?
C43 C44A 1.523(16) . ?
C43 C45A 1.53(2) . ?
C43 C45B 1.57(2) . ?
C43 C44B 1.586(17) . ?
C46 C48A 1.40(3) . ?
C46 C47B 1.491(19) . ?
C46 C47A 1.669(19) . ?
C46 C48B 1.69(2) . ?
C49 C54 1.378(8) . ?
C49 C50 1.405(8) . ?
C50 C51 1.390(8) . ?
C50 C55 1.492(8) . ?
C51 C52 1.375(9) . ?
C52 C53 1.350(9) . ?
C53 C54 1.389(9) . ?
C54 C58 1.508(9) . ?
C55 C57A 1.36(2) . ?
C55 C56A 1.542(18) . ?
C55 C56B 1.581(16) . ?
C55 C57B 1.673(19) . ?
C58 C59A 1.481(14) . ?
C58 C60B 1.5398(11) . ?
C58 C59B 1.57(2) . ?
C58 C60A 1.584(13) . ?
C61 C62 1.504(7) . ?
